data_4313156
loop_
_publ_author_name
'Ma, Hong-Wei'
'Guo, Guo-Cong'
'Wang, Ming-Sheng'
'Zhou, Guo-Wei'
'Lin, Shan-Hou'
'Dong, Zhen-Chao'
'Huang, Jin-Shun'

_publ_section_title
;
 K2MM'3Se6 (M = Cu, Ag; M' = Ga, In), A New Series of Metal Chalcogenides
 with Chain-Sublayer-Chain
 Slabs:\\infty1[M'Se4]-\\infty2[(MSe4)(M'Se4)]-\\infty1[M'Se4]
;
_journal_coden_ASTM INOCAJ
_journal_issue 4
_journal_name_full 'Inorganic Chemistry'
_journal_page_first 1366
_journal_page_last 1370
_journal_paper_doi 10.1021/ic025936i
_journal_volume 42
_journal_year 2003
_chemical_formula_sum 'Cu Ga3 K2 Se6'
_chemical_formula_weight 824.66
_space_group_IT_number 15
_symmetry_cell_setting monoclinic
_symmetry_space_group_name_Hall '-C 2yc'
_symmetry_space_group_name_H-M 'C 1 2/c 1'
_atom_sites_solution_hydrogens geom
_atom_sites_solution_primary direct
_atom_sites_solution_secondary difmap
_audit_creation_method SHELXL-97
_cell_angle_alpha 90.00
_cell_angle_beta 97.710(19)
_cell_angle_gamma 90.00
_cell_formula_units_Z 8
_cell_length_a 11.0312(17)
_cell_length_b 11.050(4)
_cell_length_c 20.808(7)
_cell_measurement_temperature 293(2)
_cell_volume 2513.5(13)
_computing_molecular_graphics 'Bruker SHELXTL'
_computing_publication_material 'Bruker SHELXTL'
_computing_structure_refinement 'SHELXL-97 (Sheldrick, 1997)'
_computing_structure_solution 'SHELXS-97 (Sheldrick, 1990)'
_diffrn_ambient_temperature 293(2)
_diffrn_measured_fraction_theta_full 0.795
_diffrn_measured_fraction_theta_max 0.795
_diffrn_measurement_device_type 'Rigaku AFC5R'
_diffrn_measurement_method '\w scans'
_diffrn_radiation_monochromator graphite
_diffrn_radiation_source 'fine-focus sealed tube'
_diffrn_radiation_type MoK\a
_diffrn_radiation_wavelength 0.71073
_diffrn_reflns_av_R_equivalents 0.0720
_diffrn_reflns_av_sigmaI/netI 0.1182
_diffrn_reflns_limit_h_max 14
_diffrn_reflns_limit_h_min -14
_diffrn_reflns_limit_k_max 14
_diffrn_reflns_limit_k_min 0
_diffrn_reflns_limit_l_max 26
_diffrn_reflns_limit_l_min 0
_diffrn_reflns_number '2297 (2theta=55deg)'
_diffrn_reflns_theta_full 27.50
_diffrn_reflns_theta_max 27.50
_diffrn_reflns_theta_min 2.62
_exptl_absorpt_coefficient_mu 26.017
_exptl_absorpt_correction_T_max 0.991
_exptl_absorpt_correction_T_min 0.379
_exptl_absorpt_correction_type Psi
_exptl_crystal_colour 'dark red'
_exptl_crystal_density_diffrn 4.359
_exptl_crystal_density_method 'not measured'
_exptl_crystal_description plate
_exptl_crystal_F_000 2912
_exptl_crystal_size_max 0.30
_exptl_crystal_size_mid 0.30
_exptl_crystal_size_min 0.15
_refine_diff_density_max 1.117
_refine_diff_density_min -1.017
_refine_diff_density_rms 0.271
_refine_ls_extinction_method none
_refine_ls_goodness_of_fit_ref 1.068
_refine_ls_hydrogen_treatment mixed
_refine_ls_matrix_type full
_refine_ls_number_parameters 110
_refine_ls_number_reflns 2297
_refine_ls_number_restraints 6
_refine_ls_restrained_S_all 1.066
_refine_ls_R_factor_all 0.0420
_refine_ls_R_factor_gt 0.0301
_refine_ls_shift/su_max 0.059
_refine_ls_shift/su_mean 0.008
_refine_ls_structure_factor_coef Fsqd
_refine_ls_weighting_details 'calc w=1/[\s^2^(Fo^2^)+(0.0001P)^2^+0.0000P] where P=(Fo^2^+2Fc^2^)/3'
_refine_ls_weighting_scheme calc
_refine_ls_wR_factor_gt 0.0511
_refine_ls_wR_factor_ref 0.0515
_reflns_number_gt 1382
_reflns_number_total 2297
_reflns_threshold_expression >2sigma(I)
_cod_data_source_file ic025936i_s2.cif
_cod_data_source_block 003
_cod_depositor_comments
;
 Updated bibliographic information.

 Antanas Vaitkus,
 2020-10-02

The following automatic conversions were performed:

'_symmetry_cell_setting' value 'Monoclinic' changed to 'monoclinic'
according to the built-in table from CIF Core dictionary named
'cif_core.dic' version 2.4.1 from 2010-06-29.

Automatic conversion script
Id: cif_fix_values 1646 2011-03-28 12:23:43Z adriana 
;
_cod_original_cell_volume 2513.4(13)
_cod_database_code 4313156

loop_
_symmetry_equiv_pos_as_xyz
'x, y, z'
'-x, y, -z+1/2'
'x+1/2, y+1/2, z'
'-x+1/2, y+1/2, -z+1/2'
'-x, -y, -z'
'x, -y, z-1/2'
'-x+1/2, -y+1/2, -z'
'x+1/2, -y+1/2, z-1/2'

loop_
_atom_site_label
_atom_site_type_symbol
_atom_site_fract_x
_atom_site_fract_y
_atom_site_fract_z
_atom_site_U_iso_or_equiv
_atom_site_adp_type
_atom_site_occupancy
_atom_site_symmetry_multiplicity
_atom_site_calc_flag
_atom_site_refinement_flags
_atom_site_disorder_assembly
_atom_site_disorder_group
Ga1 Ga 0.0000 0.06780(3) 0.7500 0.00447(7) Uani 1 2 d S . .
Ga2 Ga 0.5000 0.056913(9) 0.7500 0.00305(7) Uani 1 2 d S . .
Ga3 Ga 0.53225(3) -0.187085(7) 0.880917(4) 0.00183(6) Uani 1 1 d . . .
Ga4 Ga 0.21744(3) 0.061892(10) 0.620237(5) 0.00102(5) Uani 1 1 d U . .
Cu1 Cu 0.24989(3) -0.18711(4) 0.750354(6) 0.00373(9) Uani 1 1 d . . .
Se1 Se 0.36445(2) 0.190309(7) 0.681557(6) 0.00095(5) Uani 1 1 d . . .
Se2 Se 0.64794(3) -0.316761(9) 0.820430(12) 0.00250(6) Uani 1 1 d . . .
Se3 Se 0.08539(3) 0.19799(2) 0.549938(5) 0.00745(6) Uani 1 1 d . . .
Se4 Se 0.38710(3) -0.058154(18) 0.820456(6) 0.00273(5) Uani 1 1 d . . .
Se5 Se 0.31380(3) -0.07252(3) 0.549516(9) 0.00713(5) Uani 1 1 d . . .
Se6 Se 0.10098(2) -0.06566(3) 0.680843(6) 0.00146(5) Uani 1 1 d . . .
K1 K -0.16671(6) -0.06292(7) 0.58037(2) 0.01512(14) Uani 1 1 d . . .
K2 K 0.08471(6) -0.30936(6) 0.57975(3) 0.01468(18) Uani 1 1 d . . .

loop_
_atom_site_aniso_label
_atom_site_aniso_U_11
_atom_site_aniso_U_22
_atom_site_aniso_U_33
_atom_site_aniso_U_23
_atom_site_aniso_U_13
_atom_site_aniso_U_12
Ga1 0.00334(19) 0.00434(3) 0.00571(2) 0.000 0.00055(7) 0.000
Ga2 0.00261(19) 0.00329(4) 0.00328(2) 0.000 0.00057(9) 0.000
Ga3 0.00237(13) 0.00123(9) 0.00202(6) 0.00038(1) 0.00073(10) -0.00052(8)
Ga4 0.00049(13) 0.00172(3) 0.00087(2) 0.00016(6) 0.00015(7) 0.00003(13)
Cu1 0.00302(14) 0.00485(18) 0.00329(17) -0.00017(1) 0.00036(12) -0.00152(10)
Se1 0.00045(11) 0.00076(6) 0.00167(4) -0.00047(2) 0.00020(9) -0.00011(11)
Se2 0.00183(11) 0.00256(11) 0.00305(10) 0.00043(2) 0.00002(9) 0.00004(11)
Se3 0.00834(13) 0.00820(11) 0.00578(8) -0.00034(3) 0.00089(10) 0.00107(13)
Se4 0.00335(12) 0.00245(7) 0.00226(5) -0.00076(5) -0.00008(9) -0.00102(12)
Se5 0.00683(13) 0.00764(7) 0.00699(4) -0.00030(14) 0.00124(10) -0.00027(13)
Se6 0.00173(12) 0.00133(9) 0.00131(6) 0.00006(9) 0.00019(10) 0.00015(12)
K1 0.0119(3) 0.0182(3) 0.01533(17) 0.0005(3) 0.0021(3) 0.0019(3)
K2 0.0140(3) 0.0139(3) 0.0160(3) 0.00046(13) 0.0017(3) 0.0002(3)

loop_
_atom_type_symbol
_atom_type_description
_atom_type_scat_dispersion_real
_atom_type_scat_dispersion_imag
_atom_type_scat_source
K K 0.2009 0.2494 'International Tables Vol C Tables 4.2.6.8 and 6.1.1.4'
Cu Cu 0.3201 1.2651 'International Tables Vol C Tables 4.2.6.8 and 6.1.1.4'
Se Se -0.0929 2.2259 'International Tables Vol C Tables 4.2.6.8 and 6.1.1.4'
Ga Ga 0.2307 1.6083 'International Tables Vol C Tables 4.2.6.8 and 6.1.1.4'

loop_
_geom_angle_atom_site_label_1
_geom_angle_atom_site_label_2
_geom_angle_atom_site_label_3
_geom_angle
_geom_angle_site_symmetry_1
_geom_angle_site_symmetry_3
_geom_angle_publ_flag
Se2 Ga1 Se2 116.01(3) 3_455 4_556 ?
Se2 Ga1 Se6 110.762(18) 3_455 . ?
Se2 Ga1 Se6 106.74(2) 4_556 . ?
Se2 Ga1 Se6 106.74(2) 3_455 2_556 ?
Se2 Ga1 Se6 110.762(18) 4_556 2_556 ?
Se6 Ga1 Se6 105.36(3) . 2_556 ?
Se2 Ga1 K1 156.493(13) 3_455 . ?
Se2 Ga1 K1 57.55(2) 4_556 . ?
Se6 Ga1 K1 56.975(18) . . ?
Se6 Ga1 K1 96.29(2) 2_556 . ?
Se2 Ga1 K1 57.55(2) 3_455 2_556 ?
Se2 Ga1 K1 156.494(14) 4_556 2_556 ?
Se6 Ga1 K1 96.29(2) . 2_556 ?
Se6 Ga1 K1 56.975(18) 2_556 2_556 ?
K1 Ga1 K1 137.92(3) . 2_556 ?
Se4 Ga2 Se4 116.31(3) . 2_656 ?
Se4 Ga2 Se1 106.98(2) . 2_656 ?
Se4 Ga2 Se1 110.498(18) 2_656 2_656 ?
Se4 Ga2 Se1 110.498(18) . . ?
Se4 Ga2 Se1 106.98(2) 2_656 . ?
Se1 Ga2 Se1 105.02(3) 2_656 . ?
Se4 Ga3 Se2 116.82(2) . . ?
Se4 Ga3 Se3 104.62(2) . 4_546 ?
Se2 Ga3 Se3 111.43(3) . 4_546 ?
Se4 Ga3 Se5 111.73(3) . 2_656 ?
Se2 Ga3 Se5 104.25(2) . 2_656 ?
Se3 Ga3 Se5 107.83(2) 4_546 2_656 ?
Se6 Ga4 Se1 116.39(2) . . ?
Se6 Ga4 Se5 105.64(3) . . ?
Se1 Ga4 Se5 111.40(2) . . ?
Se6 Ga4 Se3 111.19(2) . . ?
Se1 Ga4 Se3 105.18(3) . . ?
Se5 Ga4 Se3 106.73(2) . . ?
Se4 Cu1 Se1 107.95(2) . 4_546 ?
Se4 Cu1 Se2 114.07(2) . 2_656 ?
Se1 Cu1 Se2 110.05(3) 4_546 2_656 ?
Se4 Cu1 Se6 110.51(3) . . ?
Se1 Cu1 Se6 106.93(2) 4_546 . ?
Se2 Cu1 Se6 107.11(2) 2_656 . ?
Se4 Cu1 K1 57.727(18) . 2_556 ?
Se1 Cu1 K1 58.65(2) 4_546 2_556 ?
Se2 Cu1 K1 155.972(17) 2_656 2_556 ?
Se6 Cu1 K1 96.75(3) . 2_556 ?
Se4 Cu1 K2 155.100(17) . . ?
Se1 Cu1 K2 96.82(3) 4_546 . ?
Se2 Cu1 K2 57.165(19) 2_656 . ?
Se6 Cu1 K2 57.96(2) . . ?
K1 Cu1 K2 140.01(2) 2_556 . ?
Ga4 Se1 Ga2 105.88(3) . . ?
Ga4 Se1 Cu1 105.89(2) . 4_556 ?
Ga2 Se1 Cu1 108.91(2) . 4_556 ?
Ga4 Se1 K2 99.03(2) . 3 ?
Ga2 Se1 K2 86.06(2) . 3 ?
Cu1 Se1 K2 145.569(19) 4_556 3 ?
Ga4 Se1 K1 98.00(3) . 3 ?
Ga2 Se1 K1 147.880(17) . 3 ?
Cu1 Se1 K1 84.14(3) 4_556 3 ?
K2 Se1 K1 68.99(2) 3 3 ?
Ga3 Se2 Ga1 105.80(2) . 3_545 ?
Ga3 Se2 Cu1 106.81(3) . 2_656 ?
Ga1 Se2 Cu1 105.92(2) 3_545 2_656 ?
Ga3 Se2 K2 98.39(2) . 2_656 ?
Ga1 Se2 K2 148.544(18) 3_545 2_656 ?
Cu1 Se2 K2 85.46(2) 2_656 2_656 ?
Ga3 Se2 K1 98.82(3) . 4_546 ?
Ga1 Se2 K1 85.81(3) 3_545 4_546 ?
Cu1 Se2 K1 147.234(19) 2_656 4_546 ?
K2 Se2 K1 70.67(2) 2_656 4_546 ?
Ga3 Se3 Ga4 106.94(2) 4_556 . ?
Ga3 Se3 K2 89.95(3) 4_556 5_556 ?
Ga4 Se3 K2 160.996(14) . 5_556 ?
Ga3 Se3 K1 160.931(16) 4_556 5_556 ?
Ga4 Se3 K1 90.43(3) . 5_556 ?
K2 Se3 K1 71.78(3) 5_556 5_556 ?
Ga3 Se3 K1 88.13(2) 4_556 3 ?
Ga4 Se3 K1 88.29(3) . 3 ?
K2 Se3 K1 101.20(2) 5_556 3 ?
K1 Se3 K1 100.46(2) 5_556 3 ?
Ga3 Se4 Ga2 105.79(2) . . ?
Ga3 Se4 Cu1 106.79(3) . . ?
Ga2 Se4 Cu1 106.05(2) . . ?
Ga3 Se4 K1 98.96(2) . 2_556 ?
Ga2 Se4 K1 148.100(19) . 2_556 ?
Cu1 Se4 K1 85.19(2) . 2_556 ?
Ga3 Se4 K2 99.21(3) . 4_556 ?
Ga2 Se4 K2 86.17(3) . 4_556 ?
Cu1 Se4 K2 146.551(19) . 4_556 ?
K1 Se4 K2 70.06(2) 2_556 4_556 ?
Ga3 Se5 Ga4 106.52(2) 2_656 . ?
Ga3 Se5 K2 89.61(3) 2_656 7_546 ?
Ga4 Se5 K2 162.372(16) . 7_546 ?
Ga3 Se5 K1 160.997(17) 2_656 5_556 ?
Ga4 Se5 K1 90.67(3) . 5_556 ?
K2 Se5 K1 72.44(3) 7_546 5_556 ?
Ga3 Se5 K2 88.25(2) 2_656 . ?
Ga4 Se5 K2 88.03(3) . . ?
K2 Se5 K2 99.78(3) 7_546 . ?
K1 Se5 K2 100.64(2) 5_556 . ?
Ga4 Se6 Ga1 106.09(3) . . ?
Ga4 Se6 Cu1 105.76(2) . . ?
Ga1 Se6 Cu1 107.94(2) . . ?
Ga4 Se6 K1 98.96(2) . . ?
Ga1 Se6 K1 85.93(2) . . ?
Cu1 Se6 K1 146.51(2) . . ?
Ga4 Se6 K2 97.38(3) . . ?
Ga1 Se6 K2 148.660(18) . . ?
Cu1 Se6 K2 84.65(3) . . ?
K1 Se6 K2 69.88(2) . . ?
Se5 K1 Se3 72.17(2) 5_556 5_556 ?
Se5 K1 Se6 143.03(3) 5_556 . ?
Se3 K1 Se6 101.04(3) 5_556 . ?
Se5 K1 Se4 100.16(3) 5_556 2_556 ?
Se3 K1 Se4 142.86(3) 5_556 2_556 ?
Se6 K1 Se4 105.16(2) . 2_556 ?
Se5 K1 Se2 96.71(3) 5_556 4_556 ?
Se3 K1 Se2 148.51(2) 5_556 4_556 ?
Se6 K1 Se2 69.832(18) . 4_556 ?
Se4 K1 Se2 66.991(18) 2_556 4_556 ?
Se5 K1 Se1 148.84(2) 5_556 3_445 ?
Se3 K1 Se1 97.35(3) 5_556 3_445 ?
Se6 K1 Se1 66.830(18) . 3_445 ?
Se4 K1 Se1 70.149(18) 2_556 3_445 ?
Se2 K1 Se1 105.65(3) 4_556 3_445 ?
Se5 K1 Se3 85.15(2) 5_556 3_445 ?
Se3 K1 Se3 79.54(2) 5_556 3_445 ?
Se6 K1 Se3 130.32(2) . 3_445 ?
Se4 K1 Se3 63.461(17) 2_556 3_445 ?
Se2 K1 Se3 129.90(3) 4_556 3_445 ?
Se1 K1 Se3 63.90(2) 3_445 3_445 ?
Se5 K1 K2 125.77(2) 5_556 . ?
Se3 K1 K2 53.97(2) 5_556 . ?
Se6 K1 K2 55.363(18) . . ?
Se4 K1 K2 125.62(2) 2_556 . ?
Se2 K1 K2 125.19(3) 4_556 . ?
Se1 K1 K2 55.47(2) 3_445 . ?
Se3 K1 K2 90.59(3) 3_445 . ?
Se5 K1 K2 53.78(2) 5_556 3_455 ?
Se3 K1 K2 125.73(2) 5_556 3_455 ?
Se6 K1 K2 124.12(2) . 3_455 ?
Se4 K1 K2 55.454(18) 2_556 3_455 ?
Se2 K1 K2 54.29(2) 4_556 3_455 ?
Se1 K1 K2 125.60(3) 3_445 3_455 ?
Se3 K1 K2 90.51(3) 3_445 3_455 ?
K2 K1 K2 178.76(3) . 3_455 ?
Se5 K1 Cu1 136.67(3) 5_556 2_556 ?
Se3 K1 Cu1 133.12(3) 5_556 2_556 ?
Se6 K1 Cu1 74.75(2) . 2_556 ?
Se4 K1 Cu1 37.079(14) 2_556 2_556 ?
Se2 K1 Cu1 75.09(3) 4_556 2_556 ?
Se1 K1 Cu1 37.208(10) 3_445 2_556 ?
Se3 K1 Cu1 70.29(2) 3_445 2_556 ?
K2 K1 Cu1 90.61(2) . 2_556 ?
K2 K1 Cu1 90.29(2) 3_455 2_556 ?
Se5 K1 Ga1 131.99(3) 5_556 . ?
Se3 K1 Ga1 137.36(2) 5_556 . ?
Se6 K1 Ga1 37.091(13) . . ?
Se4 K1 Ga1 75.01(2) 2_556 . ?
Se2 K1 Ga1 36.643(9) 4_556 . ?
Se1 K1 Ga1 75.57(3) 3_445 . ?
Se3 K1 Ga1 129.112(19) 3_445 . ?
K2 K1 Ga1 90.69(2) . . ?
K2 K1 Ga1 89.05(2) 3_455 . ?
Cu1 K1 Ga1 58.83(2) 2_556 . ?
Se3 K2 Se5 72.62(2) 5_556 7_546 ?
Se3 K2 Se2 149.79(3) 5_556 2_656 ?
Se5 K2 Se2 97.32(3) 7_546 2_656 ?
Se3 K2 Se6 100.76(3) 5_556 . ?
Se5 K2 Se6 144.71(2) 7_546 . ?
Se2 K2 Se6 70.710(18) 2_656 . ?
Se3 K2 Se1 97.63(3) 5_556 3_445 ?
Se5 K2 Se1 147.60(2) 7_546 3_445 ?
Se2 K2 Se1 104.65(3) 2_656 3_445 ?
Se6 K2 Se1 66.589(18) . 3_445 ?
Se3 K2 Se4 141.81(2) 5_556 4_546 ?
Se5 K2 Se4 99.34(3) 7_546 4_546 ?
Se2 K2 Se4 66.886(17) 2_656 4_546 ?
Se6 K2 Se4 105.45(3) . 4_546 ?
Se1 K2 Se4 68.899(19) 3_445 4_546 ?
Se3 K2 Se5 85.69(2) 5_556 . ?
Se5 K2 Se5 80.22(3) 7_546 . ?
Se2 K2 Se5 64.334(17) 2_656 . ?
Se6 K2 Se5 64.60(2) . . ?
Se1 K2 Se5 130.80(2) 3_445 . ?
Se4 K2 Se5 130.68(2) 4_546 . ?
Se3 K2 K1 54.250(18) 5_556 . ?
Se5 K2 K1 126.64(2) 7_546 . ?
Se2 K2 K1 125.46(2) 2_656 . ?
Se6 K2 K1 54.76(2) . . ?
Se1 K2 K1 55.540(18) 3_445 . ?
Se4 K2 K1 124.43(3) 4_546 . ?
Se5 K2 K1 90.51(3) . . ?
Se3 K2 K1 126.03(2) 5_556 3_545 ?
Se5 K2 K1 53.782(19) 7_546 3_545 ?
Se2 K2 K1 55.042(17) 2_656 3_545 ?
Se6 K2 K1 125.74(3) . 3_545 ?
Se1 K2 K1 123.39(2) 3_445 3_545 ?
Se4 K2 K1 54.49(2) 4_546 3_545 ?
Se5 K2 K1 90.72(3) . 3_545 ?
K1 K2 K1 178.76(3) . 3_545 ?
Se3 K2 Cu1 137.61(3) 5_556 . ?
Se5 K2 Cu1 133.57(2) 7_546 . ?
Se2 K2 Cu1 37.376(14) 2_656 . ?
Se6 K2 Cu1 37.383(11) . . ?
Se1 K2 Cu1 74.25(2) 3_445 . ?
Se4 K2 Cu1 74.95(3) 4_546 . ?
Se5 K2 Cu1 71.11(2) . . ?
K1 K2 Cu1 90.05(2) . . ?
K1 K2 Cu1 90.19(2) 3_545 . ?

loop_
_geom_bond_atom_site_label_1
_geom_bond_atom_site_label_2
_geom_bond_distance
_geom_bond_site_symmetry_2
_geom_bond_publ_flag
Ga1 Se2 2.4076(6) 3_455 ?
Ga1 Se2 2.4076(6) 4_556 ?
Ga1 Se6 2.4324(6) . ?
Ga1 Se6 2.4324(6) 2_556 ?
Ga1 K1 4.0232(12) . ?
Ga1 K1 4.0232(12) 2_556 ?
Ga2 Se4 2.4097(6) . ?
Ga2 Se4 2.4097(5) 2_656 ?
Ga2 Se1 2.4219(6) 2_656 ?
Ga2 Se1 2.4219(6) . ?
Ga3 Se4 2.3740(6) . ?
Ga3 Se2 2.3868(6) . ?
Ga3 Se3 2.4224(6) 4_546 ?
Ga3 Se5 2.4336(6) 2_656 ?
Ga4 Se6 2.3795(6) . ?
Ga4 Se1 2.3908(6) . ?
Ga4 Se5 2.4333(6) . ?
Ga4 Se3 2.4395(6) . ?
Cu1 Se4 2.4201(7) . ?
Cu1 Se1 2.4315(6) 4_546 ?
Cu1 Se2 2.4367(7) 2_656 ?
Cu1 Se6 2.4400(6) . ?
Cu1 K1 3.9999(12) 2_556 ?
Cu1 K2 4.0014(13) . ?
Se1 Cu1 2.4315(6) 4_556 ?
Se1 K2 3.4311(11) 3 ?
Se1 K1 3.4340(11) 3 ?
Se2 Ga1 2.4076(6) 3_545 ?
Se2 Cu1 2.4367(7) 2_656 ?
Se2 K2 3.3727(10) 2_656 ?
Se2 K1 3.4041(11) 4_546 ?
Se3 Ga3 2.4224(6) 4_556 ?
Se3 K2 3.3104(11) 5_556 ?
Se3 K1 3.3220(10) 5_556 ?
Se3 K1 3.7940(11) 3 ?
Se4 K1 3.3939(10) 2_556 ?
Se4 K2 3.4341(12) 4_556 ?
Se5 Ga3 2.4336(6) 2_656 ?
Se5 K2 3.3166(11) 7_546 ?
Se5 K1 3.3166(10) 5_556 ?
Se5 K2 3.7494(11) . ?
Se6 K1 3.3817(10) . ?
Se6 K2 3.4069(11) . ?
K1 Se5 3.3166(10) 5_556 ?
K1 Se3 3.3220(10) 5_556 ?
K1 Se4 3.3939(10) 2_556 ?
K1 Se2 3.4041(11) 4_556 ?
K1 Se1 3.4340(11) 3_445 ?
K1 Se3 3.7940(11) 3_445 ?
K1 K2 3.8880(13) . ?
K1 K2 3.9193(13) 3_455 ?
K1 Cu1 3.9999(13) 2_556 ?
K2 Se3 3.3104(11) 5_556 ?
K2 Se5 3.3166(11) 7_546 ?
K2 Se2 3.3727(10) 2_656 ?
K2 Se1 3.4311(11) 3_445 ?
K2 Se4 3.4341(12) 4_546 ?
K2 K1 3.9193(13) 3_545 ?
